data_4071060
loop_
_publ_author_name
'Schr\"oder, Kai'
'Haase, Detlev'
'Saak, Wolfgang'
'Beckhaus, Ruediger'
'Kretschmer, Winfried P.'
'L\"utzen, Arne'

_publ_section_title
;
 Tetrabenzo[a,c,g,i]fluorenyltitanium(III) and -(IV) Complexes: Syntheses,
 Reactions, and Catalytic Application
;
_journal_issue 8
_journal_name_full Organometallics
_journal_page_first 1859
_journal_paper_doi 10.1021/om7012293
_journal_volume 27
_journal_year 2008
_chemical_formula_sum 'C33 H26 Cl2 O Ti'
_chemical_formula_weight 557.34
_chemical_name_systematic
; 
 ? 
;
_space_group_IT_number 14
_symmetry_cell_setting monoclinic
_symmetry_space_group_name_Hall '-P 2ybc'
_symmetry_space_group_name_H-M 'P 1 21/c 1'
_atom_sites_solution_hydrogens geom
_atom_sites_solution_primary direct
_atom_sites_solution_secondary difmap
_audit_creation_method SHELXL-97
_cell_angle_alpha 90.00
_cell_angle_beta 92.797(6)
_cell_angle_gamma 90.00
_cell_formula_units_Z 4
_cell_length_a 13.3823(6)
_cell_length_b 10.8547(3)
_cell_length_c 18.1479(9)
_cell_measurement_temperature 153(2)
_cell_volume 2633.04(19)
_computing_cell_refinement 'IPDS (Stoe, 1999)'
_computing_data_collection 'IPDS (Stoe, 1999)'
_computing_data_reduction 'XRED (Stoe, 1997)'
_computing_molecular_graphics 'Ortep-3 for Windows (Farrugia, 1997)'
_computing_publication_material 'SHELX-97 (Sheldrick, 1997)'
_computing_structure_refinement 'SHELXL-97 (Sheldrick, 1997)'
_computing_structure_solution 'SHELXS-97 (Sheldrick, 1990)'
_diffrn_ambient_temperature 153(2)
_diffrn_measured_fraction_theta_full 0.955
_diffrn_measured_fraction_theta_max 0.955
_diffrn_measurement_device_type 'Stoe IPDS'
_diffrn_radiation_monochromator graphite
_diffrn_radiation_source 'fine-focus sealed tube'
_diffrn_radiation_type MoK\a
_diffrn_radiation_wavelength 0.71073
_diffrn_reflns_av_R_equivalents 0.0462
_diffrn_reflns_av_sigmaI/netI 0.0386
_diffrn_reflns_limit_h_max 16
_diffrn_reflns_limit_h_min -16
_diffrn_reflns_limit_k_max 12
_diffrn_reflns_limit_k_min -12
_diffrn_reflns_limit_l_max 22
_diffrn_reflns_limit_l_min -22
_diffrn_reflns_number 27879
_diffrn_reflns_theta_full 26.11
_diffrn_reflns_theta_max 26.11
_diffrn_reflns_theta_min 2.19
_exptl_absorpt_coefficient_mu 0.554
_exptl_absorpt_correction_T_max 0.9570
_exptl_absorpt_correction_T_min 0.8089
_exptl_absorpt_correction_type numerical
_exptl_absorpt_process_details 'XRED (Stoe, 1997)'
_exptl_crystal_colour red
_exptl_crystal_density_diffrn 1.406
_exptl_crystal_density_method 'not measured'
_exptl_crystal_description needle
_exptl_crystal_F_000 1152
_exptl_crystal_size_max 0.40
_exptl_crystal_size_mid 0.11
_exptl_crystal_size_min 0.08
_refine_diff_density_max 0.242
_refine_diff_density_min -0.295
_refine_diff_density_rms 0.049
_refine_ls_extinction_method none
_refine_ls_goodness_of_fit_ref 0.886
_refine_ls_hydrogen_treatment constr
_refine_ls_matrix_type full
_refine_ls_number_parameters 337
_refine_ls_number_reflns 5010
_refine_ls_number_restraints 0
_refine_ls_restrained_S_all 0.886
_refine_ls_R_factor_all 0.0427
_refine_ls_R_factor_gt 0.0266
_refine_ls_shift/su_max 0.001
_refine_ls_shift/su_mean 0.000
_refine_ls_structure_factor_coef Fsqd
_refine_ls_weighting_details 'calc w=1/[\s^2^(Fo^2^)+(0.0389P)^2^+0.0000P] where P=(Fo^2^+2Fc^2^)/3'
_refine_ls_weighting_scheme calc
_refine_ls_wR_factor_gt 0.0589
_refine_ls_wR_factor_ref 0.0625
_reflns_number_gt 3733
_reflns_number_total 5010
_reflns_threshold_expression >2sigma(I)
_cod_data_source_file om7012293-file009.cif
_cod_data_source_block DCP325A
_cod_original_sg_symbol_H-M P21/c
_cod_database_code 4071060

loop_
_symmetry_equiv_pos_as_xyz
'x, y, z'
'-x, y+1/2, -z+1/2'
'-x, -y, -z'
'x, -y-1/2, z-1/2'

loop_
_atom_site_label
_atom_site_type_symbol
_atom_site_fract_x
_atom_site_fract_y
_atom_site_fract_z
_atom_site_U_iso_or_equiv
_atom_site_adp_type
_atom_site_occupancy
_atom_site_symmetry_multiplicity
_atom_site_calc_flag
_atom_site_refinement_flags
Ti1 Ti 0.735268(18) 0.45751(3) 0.172440(15) 0.01408(8) Uani 1 1 d .
Cl1 Cl 0.83497(3) 0.61798(4) 0.14155(2) 0.02507(10) Uani 1 1 d .
Cl2 Cl 0.64142(3) 0.53802(5) 0.26239(2) 0.02913(11) Uani 1 1 d .
O1 O 0.81601(8) 0.36348(12) 0.22542(6) 0.0214(3) Uani 1 1 d .
C1 C 0.58553(10) 0.37122(16) 0.12429(9) 0.0164(3) Uani 1 1 d .
H1 H 0.5342 0.3594 0.1580 0.020 Uiso 1 1 calc R
C2 C 0.66211(10) 0.28551(16) 0.10887(8) 0.0160(3) Uani 1 1 d .
C3 C 0.73064(11) 0.34390(15) 0.06102(8) 0.0151(3) Uani 1 1 d .
C4 C 0.68581(10) 0.46075(16) 0.03833(8) 0.0154(3) Uani 1 1 d .
C5 C 0.59941(10) 0.47811(16) 0.08019(8) 0.0163(3) Uani 1 1 d .
C6 C 0.67485(11) 0.15822(16) 0.13211(9) 0.0161(3) Uani 1 1 d .
C7 C 0.60298(12) 0.09780(17) 0.17354(9) 0.0211(4) Uani 1 1 d .
H7 H 0.5477 0.1429 0.1904 0.025 Uiso 1 1 calc R
C8 C 0.61206(12) -0.02556(18) 0.18972(10) 0.0250(4) Uani 1 1 d .
H8 H 0.5641 -0.0650 0.2186 0.030 Uiso 1 1 calc R
C9 C 0.69244(13) -0.09305(18) 0.16354(10) 0.0258(4) Uani 1 1 d .
H9 H 0.6976 -0.1788 0.1733 0.031 Uiso 1 1 calc R
C10 C 0.76435(12) -0.03490(17) 0.12341(9) 0.0226(4) Uani 1 1 d .
H10 H 0.8185 -0.0817 0.1062 0.027 Uiso 1 1 calc R
C11 C 0.75889(11) 0.09175(16) 0.10766(9) 0.0182(3) Uani 1 1 d .
C12 C 0.83964(11) 0.15929(16) 0.07177(9) 0.0175(3) Uani 1 1 d .
C13 C 0.93467(12) 0.10395(18) 0.06534(9) 0.0218(4) Uani 1 1 d .
H13 H 0.9436 0.0200 0.0790 0.026 Uiso 1 1 calc R
C14 C 1.01504(11) 0.16906(18) 0.03959(9) 0.0231(4) Uani 1 1 d .
H14 H 1.0777 0.1294 0.0352 0.028 Uiso 1 1 calc R
C15 C 1.00383(11) 0.29240(17) 0.02017(9) 0.0222(4) Uani 1 1 d .
H15 H 1.0590 0.3375 0.0032 0.027 Uiso 1 1 calc R
C16 C 0.91147(11) 0.34932(17) 0.02568(9) 0.0185(3) Uani 1 1 d .
H16 H 0.9046 0.4340 0.0132 0.022 Uiso 1 1 calc R
C17 C 0.82766(11) 0.28399(16) 0.04942(8) 0.0161(3) Uani 1 1 d .
C18 C 0.70727(11) 0.54796(16) -0.01999(9) 0.0177(3) Uani 1 1 d .
C19 C 0.76915(11) 0.51660(17) -0.07799(9) 0.0201(4) Uani 1 1 d .
H19 H 0.8004 0.4380 -0.0779 0.024 Uiso 1 1 calc R
C20 C 0.78513(12) 0.59781(19) -0.13485(10) 0.0256(4) Uani 1 1 d .
H20 H 0.8269 0.5750 -0.1735 0.031 Uiso 1 1 calc R
C21 C 0.73973(13) 0.7132(2) -0.13525(11) 0.0313(4) Uani 1 1 d .
H21 H 0.7538 0.7714 -0.1725 0.038 Uiso 1 1 calc R
C22 C 0.67417(13) 0.74336(18) -0.08150(10) 0.0276(4) Uani 1 1 d .
H22 H 0.6420 0.8214 -0.0835 0.033 Uiso 1 1 calc R
C23 C 0.65351(11) 0.66119(16) -0.02351(9) 0.0200(4) Uani 1 1 d .
C24 C 0.57387(11) 0.68698(17) 0.02813(9) 0.0204(4) Uani 1 1 d .
C25 C 0.52048(13) 0.79910(18) 0.02742(10) 0.0275(4) Uani 1 1 d .
H25 H 0.5383 0.8626 -0.0055 0.033 Uiso 1 1 calc R
C26 C 0.44248(13) 0.81869(19) 0.07371(11) 0.0315(4) Uani 1 1 d .
H26 H 0.4082 0.8954 0.0725 0.038 Uiso 1 1 calc R
C27 C 0.41408(12) 0.72634(19) 0.12206(11) 0.0294(4) Uani 1 1 d .
H27 H 0.3607 0.7403 0.1537 0.035 Uiso 1 1 calc R
C28 C 0.46358(11) 0.61502(18) 0.12383(10) 0.0233(4) Uani 1 1 d .
H28 H 0.4436 0.5521 0.1564 0.028 Uiso 1 1 calc R
C29 C 0.54401(11) 0.59348(16) 0.07746(9) 0.0189(3) Uani 1 1 d .
C30 C 0.89186(11) 0.31489(18) 0.27745(10) 0.0235(4) Uani 1 1 d .
C31 C 0.99245(13) 0.3505(2) 0.24739(14) 0.0447(6) Uani 1 1 d .
H31A H 0.9982 0.3144 0.1983 0.054 Uiso 1 1 calc R
H31B H 1.0467 0.3194 0.2806 0.054 Uiso 1 1 calc R
H31C H 0.9971 0.4404 0.2440 0.054 Uiso 1 1 calc R
C32 C 0.87890(14) 0.17671(19) 0.28068(11) 0.0314(4) Uani 1 1 d .
H32A H 0.8099 0.1572 0.2923 0.038 Uiso 1 1 calc R
H32B H 0.9250 0.1426 0.3190 0.038 Uiso 1 1 calc R
H32C H 0.8934 0.1407 0.2328 0.038 Uiso 1 1 calc R
C33 C 0.87345(16) 0.3750(2) 0.35170(11) 0.0386(5) Uani 1 1 d .
H33A H 0.8784 0.4648 0.3470 0.046 Uiso 1 1 calc R
H33B H 0.9236 0.3459 0.3888 0.046 Uiso 1 1 calc R
H33C H 0.8065 0.3530 0.3669 0.046 Uiso 1 1 calc R

loop_
_atom_site_aniso_label
_atom_site_aniso_U_11
_atom_site_aniso_U_22
_atom_site_aniso_U_33
_atom_site_aniso_U_23
_atom_site_aniso_U_13
_atom_site_aniso_U_12
Ti1 0.01284(12) 0.01468(17) 0.01448(14) -0.00208(12) -0.00183(9) -0.00051(11)
Cl1 0.02456(19) 0.0216(3) 0.0287(2) 0.00048(18) -0.00258(15) -0.00899(16)
Cl2 0.02106(18) 0.0409(3) 0.0256(2) -0.0169(2) 0.00283(15) -0.00041(18)
O1 0.0210(5) 0.0235(7) 0.0190(6) 0.0002(5) -0.0054(4) 0.0000(5)
C1 0.0130(7) 0.0191(10) 0.0171(8) -0.0037(7) -0.0011(5) -0.0025(6)
C2 0.0151(7) 0.0178(10) 0.0148(8) -0.0034(6) -0.0026(6) -0.0028(6)
C3 0.0180(7) 0.0140(9) 0.0130(7) -0.0021(6) -0.0005(6) -0.0018(6)
C4 0.0153(6) 0.0153(9) 0.0150(7) -0.0036(6) -0.0041(5) -0.0006(6)
C5 0.0144(7) 0.0185(10) 0.0154(7) -0.0027(6) -0.0042(6) -0.0009(6)
C6 0.0173(7) 0.0148(10) 0.0159(8) -0.0025(6) -0.0030(6) -0.0036(6)
C7 0.0206(7) 0.0217(11) 0.0211(8) -0.0022(7) 0.0010(6) -0.0027(6)
C8 0.0277(8) 0.0224(11) 0.0250(9) 0.0024(7) 0.0025(7) -0.0075(7)
C9 0.0335(9) 0.0149(11) 0.0286(9) 0.0016(7) -0.0018(7) -0.0029(7)
C10 0.0252(8) 0.0175(10) 0.0250(9) -0.0019(7) 0.0005(6) 0.0004(7)
C11 0.0209(7) 0.0183(10) 0.0152(8) -0.0024(6) -0.0030(6) -0.0010(6)
C12 0.0193(7) 0.0185(10) 0.0145(8) -0.0033(6) -0.0001(6) 0.0005(6)
C13 0.0250(8) 0.0169(11) 0.0232(9) -0.0013(7) -0.0003(6) 0.0050(7)
C14 0.0180(7) 0.0282(11) 0.0231(9) -0.0031(7) 0.0019(6) 0.0057(7)
C15 0.0177(7) 0.0273(11) 0.0218(9) -0.0020(7) 0.0028(6) -0.0022(7)
C16 0.0212(7) 0.0167(10) 0.0178(8) 0.0005(6) 0.0017(6) 0.0000(6)
C17 0.0172(7) 0.0182(10) 0.0126(7) -0.0041(6) -0.0014(6) 0.0001(6)
C18 0.0177(7) 0.0178(10) 0.0170(8) 0.0000(7) -0.0042(6) -0.0023(6)
C19 0.0204(7) 0.0210(10) 0.0189(8) 0.0008(7) -0.0014(6) 0.0002(6)
C20 0.0257(8) 0.0293(12) 0.0219(9) 0.0041(8) 0.0013(7) -0.0008(7)
C21 0.0350(9) 0.0305(12) 0.0284(10) 0.0137(8) 0.0017(8) -0.0003(8)
C22 0.0308(9) 0.0210(12) 0.0305(10) 0.0072(8) -0.0037(7) 0.0044(7)
C23 0.0215(7) 0.0182(10) 0.0196(8) -0.0007(7) -0.0056(6) -0.0008(6)
C24 0.0184(7) 0.0204(10) 0.0214(8) -0.0035(7) -0.0084(6) 0.0015(6)
C25 0.0296(8) 0.0213(11) 0.0307(10) -0.0009(8) -0.0065(7) 0.0043(7)
C26 0.0273(9) 0.0248(12) 0.0414(11) -0.0070(9) -0.0069(8) 0.0113(8)
C27 0.0181(8) 0.0339(12) 0.0357(11) -0.0105(9) -0.0031(7) 0.0075(7)
C28 0.0172(7) 0.0269(11) 0.0254(9) -0.0035(7) -0.0030(6) 0.0013(7)
C29 0.0148(7) 0.0212(10) 0.0200(8) -0.0054(7) -0.0065(6) 0.0015(6)
C30 0.0197(8) 0.0269(11) 0.0229(9) 0.0067(7) -0.0078(6) -0.0004(7)
C31 0.0213(9) 0.0551(17) 0.0570(14) 0.0239(12) -0.0049(9) -0.0036(9)
C32 0.0355(9) 0.0267(12) 0.0312(10) 0.0046(8) -0.0061(8) 0.0009(8)
C33 0.0501(12) 0.0376(14) 0.0265(10) -0.0042(9) -0.0155(9) -0.0007(10)

loop_
_atom_type_symbol
_atom_type_description
_atom_type_scat_dispersion_real
_atom_type_scat_dispersion_imag
_atom_type_scat_source
C C 0.0033 0.0016 'International Tables Vol C Tables 4.2.6.8 and 6.1.1.4'
H H 0.0000 0.0000 'International Tables Vol C Tables 4.2.6.8 and 6.1.1.4'
O O 0.0106 0.0060 'International Tables Vol C Tables 4.2.6.8 and 6.1.1.4'
Cl Cl 0.1484 0.1585 'International Tables Vol C Tables 4.2.6.8 and 6.1.1.4'
Ti Ti 0.2776 0.4457 'International Tables Vol C Tables 4.2.6.8 and 6.1.1.4'

loop_
_geom_angle_atom_site_label_1
_geom_angle_atom_site_label_2
_geom_angle_atom_site_label_3
_geom_angle
O1 Ti1 Cl1 103.22(4)
O1 Ti1 Cl2 100.25(4)
Cl1 Ti1 Cl2 103.44(2)
O1 Ti1 C1 117.92(6)
Cl1 Ti1 C1 135.55(4)
Cl2 Ti1 C1 85.94(4)
O1 Ti1 C3 98.98(6)
Cl1 Ti1 C3 100.32(4)
Cl2 Ti1 C3 144.93(4)
C1 Ti1 C3 59.11(5)
O1 Ti1 C2 92.14(6)
Cl1 Ti1 C2 135.37(4)
Cl2 Ti1 C2 114.80(4)
C1 Ti1 C2 35.04(5)
C3 Ti1 C2 35.33(5)
O1 Ti1 C5 149.40(6)
Cl1 Ti1 C5 100.84(4)
Cl2 Ti1 C5 92.20(4)
C1 Ti1 C5 34.81(6)
C3 Ti1 C5 57.99(5)
C2 Ti1 C5 57.32(6)
O1 Ti1 C4 132.52(6)
Cl1 Ti1 C4 83.10(4)
Cl2 Ti1 C4 124.35(4)
C1 Ti1 C4 57.28(5)
C3 Ti1 C4 34.72(5)
C2 Ti1 C4 56.91(6)
C5 Ti1 C4 33.73(5)
C30 O1 Ti1 165.38(12)
C2 C1 C5 107.86(14)
C2 C1 Ti1 73.94(8)
C5 C1 Ti1 75.62(8)
C1 C2 C3 108.48(15)
C1 C2 C6 129.85(15)
C3 C2 C6 121.64(14)
C1 C2 Ti1 71.02(9)
C3 C2 Ti1 71.83(9)
C6 C2 Ti1 124.46(10)
C2 C3 C4 106.77(13)
C2 C3 C17 118.84(15)
C4 C3 C17 134.22(14)
C2 C3 Ti1 72.85(9)
C4 C3 Ti1 77.33(9)
C17 C3 Ti1 111.40(9)
C5 C4 C3 107.35(14)
C5 C4 C18 119.61(14)
C3 C4 C18 132.72(14)
C5 C4 Ti1 70.43(8)
C3 C4 Ti1 67.95(8)
C18 C4 Ti1 131.73(11)
C4 C5 C1 108.81(14)
C4 C5 C29 121.35(15)
C1 C5 C29 129.72(14)
C4 C5 Ti1 75.84(8)
C1 C5 Ti1 69.57(8)
C29 C5 Ti1 117.86(10)
C7 C6 C11 119.95(16)
C7 C6 C2 121.57(15)
C11 C6 C2 118.33(14)
C8 C7 C6 120.73(16)
C7 C8 C9 119.82(17)
C10 C9 C8 120.21(18)
C9 C10 C11 121.44(17)
C10 C11 C6 117.77(15)
C10 C11 C12 122.77(15)
C6 C11 C12 119.31(16)
C13 C12 C17 118.04(15)
C13 C12 C11 120.20(16)
C17 C12 C11 121.49(14)
C14 C13 C12 121.71(18)
C13 C14 C15 120.02(15)
C16 C15 C14 119.67(16)
C15 C16 C17 121.41(17)
C16 C17 C12 119.06(14)
C16 C17 C3 122.65(16)
C12 C17 C3 117.84(14)
C19 C18 C23 119.20(15)
C19 C18 C4 121.84(16)
C23 C18 C4 118.40(14)
C20 C19 C18 121.37(17)
C19 C20 C21 119.65(17)
C22 C21 C20 120.06(17)
C21 C22 C23 121.91(17)
C22 C23 C18 117.40(16)
C22 C23 C24 121.59(16)
C18 C23 C24 120.85(15)
C25 C24 C29 117.59(16)
C25 C24 C23 122.51(17)
C29 C24 C23 119.76(15)
C26 C25 C24 121.48(18)
C25 C26 C27 120.39(17)
C28 C27 C26 119.92(17)
C27 C28 C29 120.59(18)
C28 C29 C24 120.02(16)
C28 C29 C5 121.47(16)
C24 C29 C5 118.49(14)
O1 C30 C32 107.93(13)
O1 C30 C31 106.05(14)
C32 C30 C31 111.70(17)
O1 C30 C33 106.30(14)
C32 C30 C33 111.47(16)
C31 C30 C33 112.96(17)

loop_
_geom_bond_atom_site_label_1
_geom_bond_atom_site_label_2
_geom_bond_distance
Ti1 O1 1.7414(11)
Ti1 Cl1 2.2808(5)
Ti1 Cl2 2.2817(5)
Ti1 C1 2.3421(14)
Ti1 C3 2.3666(15)
Ti1 C2 2.3800(16)
Ti1 C5 2.4209(14)
Ti1 C4 2.4912(15)
O1 C30 1.4514(18)
C1 C2 1.422(2)
C1 C5 1.427(2)
C2 C3 1.440(2)
C2 C6 1.452(2)
C3 C4 1.454(2)
C3 C17 1.476(2)
C4 C5 1.427(2)
C4 C18 1.459(2)
C5 C29 1.455(2)
C6 C7 1.411(2)
C6 C11 1.425(2)
C7 C8 1.375(3)
C8 C9 1.403(3)
C9 C10 1.387(3)
C10 C11 1.405(3)
C11 C12 1.483(2)
C12 C13 1.416(2)
C12 C17 1.420(2)
C13 C14 1.387(2)
C14 C15 1.391(3)
C15 C16 1.390(2)
C16 C17 1.412(2)
C18 C19 1.412(2)
C18 C23 1.424(2)
C19 C20 1.382(2)
C20 C21 1.392(3)
C21 C22 1.383(3)
C22 C23 1.417(3)
C23 C24 1.480(2)
C24 C25 1.411(3)
C24 C29 1.423(3)
C25 C26 1.388(3)
C26 C27 1.397(3)
C27 C28 1.378(3)
C28 C29 1.418(2)
C30 C32 1.511(3)
C30 C31 1.526(2)
C30 C33 1.528(3)

loop_
_geom_torsion_atom_site_label_1
_geom_torsion_atom_site_label_2
_geom_torsion_atom_site_label_3
_geom_torsion_atom_site_label_4
_geom_torsion
Cl1 Ti1 O1 C30 41.9(4)
Cl2 Ti1 O1 C30 -64.6(4)
C1 Ti1 O1 C30 -155.4(4)
C3 Ti1 O1 C30 144.9(4)
C2 Ti1 O1 C30 179.7(4)
C5 Ti1 O1 C30 -177.1(4)
C4 Ti1 O1 C30 134.7(4)
O1 Ti1 C1 C2 -47.01(11)
Cl1 Ti1 C1 C2 108.44(9)
Cl2 Ti1 C1 C2 -146.46(9)
C3 Ti1 C1 C2 36.60(9)
C5 Ti1 C1 C2 113.79(13)
C4 Ti1 C1 C2 77.65(10)
O1 Ti1 C1 C5 -160.80(9)
Cl1 Ti1 C1 C5 -5.35(12)
Cl2 Ti1 C1 C5 99.75(9)
C3 Ti1 C1 C5 -77.19(10)
C2 Ti1 C1 C5 -113.79(13)
C4 Ti1 C1 C5 -36.14(9)
C5 C1 C2 C3 6.19(16)
Ti1 C1 C2 C3 -62.44(10)
C5 C1 C2 C6 -171.87(15)
Ti1 C1 C2 C6 119.50(16)
C5 C1 C2 Ti1 68.63(10)
O1 Ti1 C2 C1 139.70(10)
Cl1 Ti1 C2 C1 -108.98(9)
Cl2 Ti1 C2 C1 37.38(10)
C3 Ti1 C2 C1 -117.76(13)
C5 Ti1 C2 C1 -38.36(9)
C4 Ti1 C2 C1 -78.78(10)
O1 Ti1 C2 C3 -102.55(9)
Cl1 Ti1 C2 C3 8.78(11)
Cl2 Ti1 C2 C3 155.13(8)
C1 Ti1 C2 C3 117.76(13)
C5 Ti1 C2 C3 79.40(10)
C4 Ti1 C2 C3 38.98(8)
O1 Ti1 C2 C6 13.84(13)
Cl1 Ti1 C2 C6 125.16(12)
Cl2 Ti1 C2 C6 -88.48(13)
C1 Ti1 C2 C6 -125.86(17)
C3 Ti1 C2 C6 116.38(16)
C5 Ti1 C2 C6 -164.22(15)
C4 Ti1 C2 C6 155.36(15)
C1 C2 C3 C4 -8.64(16)
C6 C2 C3 C4 169.61(13)
Ti1 C2 C3 C4 -70.57(10)
C1 C2 C3 C17 167.34(13)
C6 C2 C3 C17 -14.4(2)
Ti1 C2 C3 C17 105.42(13)
C1 C2 C3 Ti1 61.92(10)
C6 C2 C3 Ti1 -119.82(13)
O1 Ti1 C3 C2 80.94(9)
Cl1 Ti1 C3 C2 -173.75(8)
Cl2 Ti1 C3 C2 -41.63(13)
C1 Ti1 C3 C2 -36.30(9)
C5 Ti1 C3 C2 -77.34(9)
C4 Ti1 C3 C2 -112.27(12)
O1 Ti1 C3 C4 -166.79(8)
Cl1 Ti1 C3 C4 -61.48(8)
Cl2 Ti1 C3 C4 70.63(11)
C1 Ti1 C3 C4 75.96(9)
C2 Ti1 C3 C4 112.27(12)
C5 Ti1 C3 C4 34.93(8)
O1 Ti1 C3 C17 -33.97(12)
Cl1 Ti1 C3 C17 71.34(12)
Cl2 Ti1 C3 C17 -156.55(9)
C1 Ti1 C3 C17 -151.22(14)
C2 Ti1 C3 C17 -114.92(16)
C5 Ti1 C3 C17 167.74(14)
C4 Ti1 C3 C17 132.82(16)
C2 C3 C4 C5 7.79(16)
C17 C3 C4 C5 -167.30(16)
Ti1 C3 C4 C5 -59.66(10)
C2 C3 C4 C18 -165.43(15)
C17 C3 C4 C18 19.5(3)
Ti1 C3 C4 C18 127.11(16)
C2 C3 C4 Ti1 67.45(10)
C17 C3 C4 Ti1 -107.64(17)
O1 Ti1 C4 C5 136.87(10)
Cl1 Ti1 C4 C5 -121.51(10)
Cl2 Ti1 C4 C5 -19.93(11)
C1 Ti1 C4 C5 37.33(9)
C3 Ti1 C4 C5 119.04(13)
C2 Ti1 C4 C5 79.35(10)
O1 Ti1 C4 C3 17.83(11)
Cl1 Ti1 C4 C3 119.45(8)
Cl2 Ti1 C4 C3 -138.97(7)
C1 Ti1 C4 C3 -81.71(10)
C2 Ti1 C4 C3 -39.69(8)
C5 Ti1 C4 C3 -119.04(13)
O1 Ti1 C4 C18 -110.45(15)
Cl1 Ti1 C4 C18 -8.82(14)
Cl2 Ti1 C4 C18 92.76(14)
C1 Ti1 C4 C18 150.01(17)
C3 Ti1 C4 C18 -128.28(18)
C2 Ti1 C4 C18 -167.97(16)
C5 Ti1 C4 C18 112.68(19)
C3 C4 C5 C1 -4.11(16)
C18 C4 C5 C1 170.17(13)
Ti1 C4 C5 C1 -62.21(10)
C3 C4 C5 C29 172.35(13)
C18 C4 C5 C29 -13.4(2)
Ti1 C4 C5 C29 114.25(13)
C3 C4 C5 Ti1 58.10(10)
C18 C4 C5 Ti1 -127.62(13)
C2 C1 C5 C4 -1.25(16)
Ti1 C1 C5 C4 66.25(10)
C2 C1 C5 C29 -177.31(14)
Ti1 C1 C5 C29 -109.81(15)
C2 C1 C5 Ti1 -67.50(10)
O1 Ti1 C5 C4 -81.86(14)
Cl1 Ti1 C5 C4 59.52(10)
Cl2 Ti1 C5 C4 163.65(9)
C1 Ti1 C5 C4 -116.67(14)
C3 Ti1 C5 C4 -35.96(9)
C2 Ti1 C5 C4 -78.05(10)
O1 Ti1 C5 C1 34.81(15)
Cl1 Ti1 C5 C1 176.19(8)
Cl2 Ti1 C5 C1 -79.68(9)
C3 Ti1 C5 C1 80.71(10)
C2 Ti1 C5 C1 38.62(9)
C4 Ti1 C5 C1 116.67(14)
O1 Ti1 C5 C29 159.87(11)
Cl1 Ti1 C5 C29 -58.75(12)
Cl2 Ti1 C5 C29 45.38(12)
C1 Ti1 C5 C29 125.06(16)
C3 Ti1 C5 C29 -154.23(14)
C2 Ti1 C5 C29 163.68(14)
C4 Ti1 C5 C29 -118.27(17)
C1 C2 C6 C7 3.6(2)
C3 C2 C6 C7 -174.28(14)
Ti1 C2 C6 C7 96.94(15)
C1 C2 C6 C11 179.19(14)
C3 C2 C6 C11 1.4(2)
Ti1 C2 C6 C11 -87.42(16)
C11 C6 C7 C8 -1.1(2)
C2 C6 C7 C8 174.47(15)
C6 C7 C8 C9 -1.4(2)
C7 C8 C9 C10 2.0(3)
C8 C9 C10 C11 -0.2(3)
C9 C10 C11 C6 -2.1(2)
C9 C10 C11 C12 173.48(15)
C7 C6 C11 C10 2.8(2)
C2 C6 C11 C10 -172.91(14)
C7 C6 C11 C12 -172.99(14)
C2 C6 C11 C12 11.3(2)
C10 C11 C12 C13 -12.9(2)
C6 C11 C12 C13 162.68(14)
C10 C11 C12 C17 173.20(15)
C6 C11 C12 C17 -11.2(2)
C17 C12 C13 C14 1.4(2)
C11 C12 C13 C14 -172.77(15)
C12 C13 C14 C15 0.8(3)
C13 C14 C15 C16 -0.9(3)
C14 C15 C16 C17 -1.2(2)
C15 C16 C17 C12 3.3(2)
C15 C16 C17 C3 175.43(15)
C13 C12 C17 C16 -3.4(2)
C11 C12 C17 C16 170.68(14)
C13 C12 C17 C3 -175.83(14)
C11 C12 C17 C3 -1.8(2)
C2 C3 C17 C16 -157.90(14)
C4 C3 C17 C16 16.7(3)
Ti1 C3 C17 C16 -76.29(16)
C2 C3 C17 C12 14.3(2)
C4 C3 C17 C12 -171.09(15)
Ti1 C3 C17 C12 95.89(14)
C5 C4 C18 C19 -158.67(14)
C3 C4 C18 C19 13.9(2)
Ti1 C4 C18 C19 111.86(16)
C5 C4 C18 C23 12.8(2)
C3 C4 C18 C23 -174.68(15)
Ti1 C4 C18 C23 -76.70(17)
C23 C18 C19 C20 5.5(2)
C4 C18 C19 C20 176.85(14)
C18 C19 C20 C21 0.2(2)
C19 C20 C21 C22 -4.0(3)
C20 C21 C22 C23 2.1(3)
C21 C22 C23 C18 3.4(2)
C21 C22 C23 C24 -171.97(16)
C19 C18 C23 C22 -7.1(2)
C4 C18 C23 C22 -178.75(14)
C19 C18 C23 C24 168.35(14)
C4 C18 C23 C24 -3.3(2)
C22 C23 C24 C25 -6.2(2)
C18 C23 C24 C25 178.57(14)
C22 C23 C24 C29 169.39(15)
C18 C23 C24 C29 -5.9(2)
C29 C24 C25 C26 0.8(2)
C23 C24 C25 C26 176.50(16)
C24 C25 C26 C27 -0.6(3)
C25 C26 C27 C28 -0.1(3)
C26 C27 C28 C29 0.6(2)
C27 C28 C29 C24 -0.4(2)
C27 C28 C29 C5 177.94(15)
C25 C24 C29 C28 -0.3(2)
C23 C24 C29 C28 -176.09(14)
C25 C24 C29 C5 -178.72(13)
C23 C24 C29 C5 5.5(2)
C4 C5 C29 C28 -174.33(14)
C1 C5 C29 C28 1.3(2)
Ti1 C5 C29 C28 -84.45(16)
C4 C5 C29 C24 4.1(2)
C1 C5 C29 C24 179.70(14)
Ti1 C5 C29 C24 93.95(15)
Ti1 O1 C30 C32 169.1(4)
Ti1 O1 C30 C31 -71.0(5)
Ti1 O1 C30 C33 49.4(5)
